data_2021437
loop_
_publ_author_name
'Borodi, Gheorghe'
'Turza, Alexandru'
'Onija, Oana'
'Bende, Attila'

_publ_section_title
;
 Succinic, fumaric, adipic and oxalic acid cocrystals of promethazine
 hydrochloride
;
_journal_coeditor_code QP3016
_journal_issue 2
_journal_name_full 'Acta Crystallographica Section C'
_journal_page_first 107
_journal_page_last 119
_journal_paper_doi 10.1107/S2053229618017904
_journal_volume 75
_journal_year 2019
_chemical_formula_iupac '2C17 H21 N2 S +, 2Cl -, C6 H10 O4'
_chemical_formula_moiety '2(C17 H21 N2 S +), 2(Cl -), C6 H10 O4'
_chemical_formula_sum 'C40 H52 Cl2 N4 O4 S2'
_chemical_formula_weight 787.88
_chemical_name_common
;
Promethazine Hydrochloride adipic acid
;
_chemical_name_systematic
;
<i>N</i>,<i>N</i>-Dimethyl-1-(10<i>H</i>-phenothiazin-10-yl)propan-2-aminium
chloride adipic acid monosolvate
;
_space_group_crystal_system monoclinic
_space_group_IT_number 14
_space_group_name_Hall '-P 2ybc'
_space_group_name_H-M_alt 'P 1 21/c 1'
_symmetry_space_group_name_Hall '-P 2ybc'
_symmetry_space_group_name_H-M 'P 1 21/c 1'
_atom_sites_solution_hydrogens geom
_atom_sites_solution_primary iterative
_audit_creation_method
;
Olex2 1.2
(compiled 2018.05.29 svn.r3508 for OlexSys, GUI svn.r5506)
;
_cell_angle_alpha 90
_cell_angle_beta 103.484(2)
_cell_angle_gamma 90
_cell_formula_units_Z 2
_cell_length_a 8.8988(2)
_cell_length_b 27.7992(5)
_cell_length_c 8.7933(2)
_cell_measurement_reflns_used 9792
_cell_measurement_temperature 293(2)
_cell_measurement_theta_max 71.1970
_cell_measurement_theta_min 5.1000
_cell_volume 2115.32(8)
_computing_cell_refinement
;
CrysAlis PRO (Agilent, 2012)
;
_computing_data_collection
;
CrysAlis PRO (Agilent, 2012)
;
_computing_data_reduction
;
CrysAlis PRO (Agilent, 2012)
;
_computing_molecular_graphics
;
OLEX2 (Dolomanov <i>et al.</i>, 2009)
;
_computing_publication_material
;
OLEX2 (Dolomanov <i>et al.</i>, 2009)
;
_computing_structure_refinement
;
SHELXL2016 (Sheldrick, 2015b)
;
_computing_structure_solution
;
SHELXT (Sheldrick, 2015a)
;
_diffrn_ambient_temperature 293.15
_diffrn_measured_fraction_theta_full 0.999
_diffrn_measured_fraction_theta_max 0.989
_diffrn_measurement_device_type 'Agilent SuperNova Dual Source diffractometer with an Eos detector'
_diffrn_measurement_method '\w scans'
_diffrn_radiation_type CuK\a
_diffrn_radiation_wavelength 1.54184
_diffrn_reflns_av_R_equivalents 0.0398
_diffrn_reflns_av_unetI/netI 0.0195
_diffrn_reflns_limit_h_max 10
_diffrn_reflns_limit_h_min -10
_diffrn_reflns_limit_k_max 34
_diffrn_reflns_limit_k_min -34
_diffrn_reflns_limit_l_max 9
_diffrn_reflns_limit_l_min -10
_diffrn_reflns_number 27108
_diffrn_reflns_theta_full 67.684
_diffrn_reflns_theta_max 71.756
_diffrn_reflns_theta_min 5.111
_diffrn_source 'SuperNova (Cu) X-ray Source'
_exptl_absorpt_coefficient_mu 2.643
_exptl_absorpt_correction_T_max 1.00000
_exptl_absorpt_correction_T_min 0.38201
_exptl_absorpt_correction_type multi-scan
_exptl_absorpt_process_details
;
(CrysAlis PRO; Agilent, 2012)
;
_exptl_crystal_colour blue
_exptl_crystal_density_diffrn 1.237
_exptl_crystal_description ' '
_exptl_crystal_F_000 836
_exptl_crystal_size_max 0.15
_exptl_crystal_size_mid 0.12
_exptl_crystal_size_min 0.08
_refine_diff_density_max 0.191
_refine_diff_density_min -0.188
_refine_ls_extinction_method none
_refine_ls_goodness_of_fit_ref 1.062
_refine_ls_hydrogen_treatment constr
_refine_ls_matrix_type full
_refine_ls_number_parameters 239
_refine_ls_number_reflns 4096
_refine_ls_number_restraints 0
_refine_ls_restrained_S_all 1.062
_refine_ls_R_factor_all 0.0468
_refine_ls_R_factor_gt 0.0390
_refine_ls_shift/su_max 0.001
_refine_ls_shift/su_mean 0.000
_refine_ls_structure_factor_coef Fsqd
_refine_ls_weighting_details 'w=1/[\s^2^(Fo^2^)+(0.0467P)^2^+0.5031P] where P=(Fo^2^+2Fc^2^)/3'
_refine_ls_weighting_scheme calc
_refine_ls_wR_factor_gt 0.1010
_refine_ls_wR_factor_ref 0.1070
_reflns_number_gt 3462
_reflns_number_total 4096
_reflns_threshold_expression 'I > 2\s(I)'
_cod_data_source_file qp3016sup1.cif
_cod_data_source_block Promethazine_Hydrochloride_adipic_acid
_cod_depositor_comments
;
Adding full bibliography for 2021435--2021439.cif.

2019-10-23
Z value and formula fixed to values more according to usual
chemical conventions.                 miguel
;
_cod_original_formula_sum 'C20 H26 Cl N2 O2 S'
_cod_original_formula_weight 393.94
_cod_original_formula_moiety 'C17 H21 N2 S +, Cl -, 0.5(C6 H10 O4)'
_cod_original_formula_iupac 'C17 H21 N2 S +, Cl -, 0.5C6 H10 O4'
_cod_original_formula_units_Z 4
_cod_database_code 2021437
_cod_database_fobs_code 2021437
_shelx_space_group_comment
;
The symmetry employed for this shelxl refinement is uniquely defined
by the following loop, which should always be used as a source of
symmetry information in preference to the above space-group names.
They are only intended as comments.
;
_shelx_estimated_absorpt_t_min 0.693
_shelx_estimated_absorpt_t_max 0.816

loop_
_space_group_symop_operation_xyz
'x, y, z'
'-x, y+1/2, -z+1/2'
'-x, -y, -z'
'x, -y-1/2, z-1/2'

loop_
_atom_site_type_symbol
_atom_site_label
_atom_site_fract_x
_atom_site_fract_y
_atom_site_fract_z
_atom_site_U_iso_or_equiv
_atom_site_adp_type
_atom_site_calc_flag
_atom_site_occupancy
Cl Cl1 0.44628(6) 0.28738(2) 0.33373(6) 0.06918(17) Uani d 1
S S1 0.94831(6) 0.07489(2) 0.49504(7) 0.07698(19) Uani d 1
N N2 0.32146(14) 0.18535(5) 0.30659(15) 0.0440(3) Uani d 1
H H2 0.362428 0.218163 0.310563 0.053 Uiso calc 1
N N1 0.72167(15) 0.14307(5) 0.31704(17) 0.0530(3) Uani d 1
O O2 0.3352(2) 0.40657(5) 0.4321(2) 0.0848(5) Uani d 1
O O1 0.4477(2) 0.39144(5) 0.23834(17) 0.0836(5) Uani d 1
H H1 0.441670 0.363571 0.266904 0.125 Uiso calc 1
C C13 0.57043(17) 0.16374(6) 0.24667(19) 0.0489(4) Uani d 1
H H13A 0.530855 0.150182 0.143441 0.059 Uiso calc 1
H H13B 0.579459 0.198280 0.236050 0.059 Uiso calc 1
C C12 0.80875(17) 0.16283(6) 0.45869(19) 0.0500(4) Uani d 1
C C1 0.80207(18) 0.11806(6) 0.2212(2) 0.0516(4) Uani d 1
C C14 0.46027(17) 0.15243(6) 0.35155(19) 0.0457(4) Uani d 1
H H14 0.513761 0.160068 0.459394 0.055 Uiso calc 1
C C11 0.7851(2) 0.20913(7) 0.5076(2) 0.0576(4) Uani d 1
H H11 0.709594 0.228479 0.445893 0.069 Uiso calc 1
C C16 0.2258(2) 0.17847(7) 0.1453(2) 0.0601(5) Uani d 1
H H16A 0.177478 0.147402 0.137203 0.090 Uiso calc 1
H H16B 0.290364 0.180590 0.072003 0.090 Uiso calc 1
H H16C 0.147764 0.202978 0.122503 0.090 Uiso calc 1
C C7 0.92411(18) 0.13471(7) 0.5528(2) 0.0569(4) Uani d 1
C C2 0.7748(2) 0.12535(7) 0.0614(2) 0.0605(5) Uani d 1
H H2A 0.704001 0.148563 0.013826 0.073 Uiso calc 1
C C6 0.9139(2) 0.08456(7) 0.2912(3) 0.0614(5) Uani d 1
C C18 0.3941(3) 0.42064(7) 0.3313(2) 0.0652(5) Uani d 1
C C17 0.2246(2) 0.18344(7) 0.4233(2) 0.0627(5) Uani d 1
H H17A 0.287320 0.190577 0.525255 0.094 Uiso calc 1
H H17B 0.181174 0.151838 0.423564 0.094 Uiso calc 1
H H17C 0.142894 0.206656 0.396311 0.094 Uiso calc 1
C C20 0.4278(2) 0.50440(6) 0.4369(3) 0.0715(6) Uani d 1
H H20A 0.338285 0.498942 0.479829 0.086 Uiso calc 1
H H20B 0.426005 0.537804 0.404602 0.086 Uiso calc 1
C C15 0.4165(2) 0.09963(6) 0.3459(2) 0.0612(5) Uani d 1
H H15A 0.365875 0.090979 0.240740 0.092 Uiso calc 1
H H15B 0.347968 0.093982 0.413667 0.092 Uiso calc 1
H H15C 0.508051 0.080498 0.379691 0.092 Uiso calc 1
C C10 0.8729(2) 0.22666(8) 0.6475(2) 0.0680(5) Uani d 1
H H10 0.854116 0.257360 0.680765 0.082 Uiso calc 1
C C8 1.0147(2) 0.15341(9) 0.6901(2) 0.0693(6) Uani d 1
H H8 1.093918 0.134993 0.750165 0.083 Uiso calc 1
C C9 0.9878(2) 0.19897(9) 0.7375(2) 0.0747(6) Uani d 1
H H9 1.047410 0.211117 0.830742 0.090 Uiso calc 1
C C5 0.9944(2) 0.05881(8) 0.2002(3) 0.0794(7) Uani d 1
H H5 1.070514 0.037054 0.247258 0.095 Uiso calc 1
C C19 0.4159(3) 0.47275(7) 0.2953(3) 0.0842(7) Uani d 1
H H19A 0.329326 0.483301 0.213255 0.101 Uiso calc 1
H H19B 0.509102 0.476140 0.257012 0.101 Uiso calc 1
C C4 0.9620(3) 0.06538(9) 0.0411(4) 0.0881(8) Uani d 1
H H4 1.014376 0.047554 -0.019621 0.106 Uiso calc 1
C C3 0.8524(3) 0.09818(8) -0.0281(3) 0.0763(6) Uani d 1
H H3 0.829995 0.102263 -0.136038 0.092 Uiso calc 1

loop_
_atom_site_aniso_label
_atom_site_aniso_U_11
_atom_site_aniso_U_22
_atom_site_aniso_U_33
_atom_site_aniso_U_12
_atom_site_aniso_U_13
_atom_site_aniso_U_23
Cl1 0.0755(3) 0.0468(2) 0.0785(4) -0.00046(19) 0.0044(2) -0.0044(2)
S1 0.0645(3) 0.0677(3) 0.0961(4) 0.0118(2) 0.0134(3) 0.0213(3)
N2 0.0368(6) 0.0489(7) 0.0462(8) -0.0008(5) 0.0093(5) -0.0009(5)
N1 0.0380(7) 0.0696(9) 0.0502(8) 0.0073(6) 0.0077(6) -0.0045(7)
O2 0.1136(13) 0.0628(8) 0.0843(11) -0.0212(8) 0.0360(10) -0.0067(8)
O1 0.1309(14) 0.0591(8) 0.0632(9) -0.0057(9) 0.0277(9) 0.0007(7)
C13 0.0365(7) 0.0639(10) 0.0449(9) 0.0018(7) 0.0063(6) 0.0001(7)
C12 0.0343(7) 0.0686(10) 0.0485(9) -0.0002(7) 0.0120(7) 0.0038(8)
C1 0.0407(8) 0.0528(9) 0.0646(11) -0.0067(7) 0.0187(7) -0.0068(8)
C14 0.0374(7) 0.0544(9) 0.0434(9) 0.0021(6) 0.0055(6) 0.0008(7)
C11 0.0450(9) 0.0728(11) 0.0531(10) 0.0033(8) 0.0076(8) -0.0026(8)
C16 0.0483(9) 0.0759(12) 0.0507(10) 0.0073(8) 0.0008(8) 0.0002(9)
C7 0.0393(8) 0.0738(11) 0.0579(11) 0.0007(7) 0.0120(7) 0.0135(9)
C2 0.0587(10) 0.0638(11) 0.0645(12) -0.0130(8) 0.0255(9) -0.0078(9)
C6 0.0467(9) 0.0534(9) 0.0869(14) -0.0036(7) 0.0211(9) -0.0037(9)
C18 0.0825(13) 0.0546(10) 0.0516(11) -0.0104(9) 0.0014(10) -0.0027(9)
C17 0.0524(9) 0.0794(12) 0.0612(12) 0.0075(9) 0.0229(8) 0.0019(9)
C20 0.0741(12) 0.0430(9) 0.0906(15) 0.0047(8) 0.0055(11) -0.0010(9)
C15 0.0624(11) 0.0535(10) 0.0688(12) 0.0025(8) 0.0174(9) 0.0063(8)
C10 0.0599(11) 0.0827(13) 0.0602(12) -0.0055(9) 0.0114(9) -0.0077(10)
C8 0.0436(9) 0.0986(16) 0.0614(12) -0.0012(9) 0.0037(8) 0.0230(11)
C9 0.0629(12) 0.1030(17) 0.0514(12) -0.0142(11) -0.0006(9) -0.0023(11)
C5 0.0576(11) 0.0587(11) 0.128(2) -0.0012(9) 0.0349(13) -0.0164(13)
C19 0.1172(19) 0.0547(11) 0.0731(14) -0.0102(11) 0.0067(13) 0.0070(10)
C4 0.0774(15) 0.0794(15) 0.125(2) -0.0174(12) 0.0586(16) -0.0402(15)
C3 0.0791(14) 0.0814(14) 0.0811(15) -0.0243(12) 0.0442(12) -0.0229(12)

loop_
_atom_type_symbol
_atom_type_description
_atom_type_scat_dispersion_real
_atom_type_scat_dispersion_imag
_atom_type_scat_source
C C 0.0181 0.0091 'International Tables Vol C Tables 4.2.6.8 and 6.1.1.4'
H H 0.0000 0.0000 'International Tables Vol C Tables 4.2.6.8 and 6.1.1.4'
Cl Cl 0.3639 0.7018 'International Tables Vol C Tables 4.2.6.8 and 6.1.1.4'
N N 0.0311 0.0180 'International Tables Vol C Tables 4.2.6.8 and 6.1.1.4'
O O 0.0492 0.0322 'International Tables Vol C Tables 4.2.6.8 and 6.1.1.4'
S S 0.3331 0.5567 'International Tables Vol C Tables 4.2.6.8 and 6.1.1.4'

loop_
_geom_angle_atom_site_label_1
_geom_angle_atom_site_label_2
_geom_angle_atom_site_label_3
_geom_angle_site_symmetry_1
_geom_angle_site_symmetry_3
_geom_angle
C7 S1 C6 . . 98.30(9)
C14 N2 H2 . . 106.2
C16 N2 H2 . . 106.2
C16 N2 C14 . . 114.98(13)
C17 N2 H2 . . 106.2
C17 N2 C14 . . 111.53(13)
C17 N2 C16 . . 111.02(13)
C12 N1 C13 . . 118.76(14)
C1 N1 C13 . . 119.11(14)
C1 N1 C12 . . 117.87(13)
C18 O1 H1 . . 109.5
N1 C13 H13A . . 109.9
N1 C13 H13B . . 109.9
N1 C13 C14 . . 108.72(13)
H13A C13 H13B . . 108.3
C14 C13 H13A . . 109.9
C14 C13 H13B . . 109.9
C11 C12 N1 . . 122.74(15)
C11 C12 C7 . . 118.60(16)
C7 C12 N1 . . 118.66(16)
C2 C1 N1 . . 122.77(16)
C2 C1 C6 . . 118.91(17)
C6 C1 N1 . . 118.31(17)
N2 C14 C13 . . 108.51(12)
N2 C14 H14 . . 107.7
N2 C14 C15 . . 112.89(13)
C13 C14 H14 . . 107.7
C15 C14 C13 . . 112.05(15)
C15 C14 H14 . . 107.7
C12 C11 H11 . . 119.8
C10 C11 C12 . . 120.46(17)
C10 C11 H11 . . 119.8
N2 C16 H16A . . 109.5
N2 C16 H16B . . 109.5
N2 C16 H16C . . 109.5
H16A C16 H16B . . 109.5
H16A C16 H16C . . 109.5
H16B C16 H16C . . 109.5
C12 C7 S1 . . 118.58(14)
C8 C7 S1 . . 121.20(15)
C8 C7 C12 . . 120.20(19)
C1 C2 H2A . . 119.9
C1 C2 C3 . . 120.3(2)
C3 C2 H2A . . 119.9
C1 C6 S1 . . 119.05(15)
C5 C6 S1 . . 120.99(17)
C5 C6 C1 . . 119.9(2)
O2 C18 O1 . . 122.87(18)
O2 C18 C19 . . 124.8(2)
O1 C18 C19 . . 112.4(2)
N2 C17 H17A . . 109.5
N2 C17 H17B . . 109.5
N2 C17 H17C . . 109.5
H17A C17 H17B . . 109.5
H17A C17 H17C . . 109.5
H17B C17 H17C . . 109.5
C20 C20 H20A 3_666 . 108.9
C20 C20 H20B 3_666 . 108.9
H20A C20 H20B . . 107.7
C19 C20 C20 . 3_666 113.4(2)
C19 C20 H20A . . 108.9
C19 C20 H20B . . 108.9
C14 C15 H15A . . 109.5
C14 C15 H15B . . 109.5
C14 C15 H15C . . 109.5
H15A C15 H15B . . 109.5
H15A C15 H15C . . 109.5
H15B C15 H15C . . 109.5
C11 C10 H10 . . 119.8
C9 C10 C11 . . 120.4(2)
C9 C10 H10 . . 119.8
C7 C8 H8 . . 119.9
C9 C8 C7 . . 120.24(18)
C9 C8 H8 . . 119.9
C10 C9 H9 . . 120.0
C8 C9 C10 . . 120.08(19)
C8 C9 H9 . . 120.0
C6 C5 H5 . . 119.9
C4 C5 C6 . . 120.2(2)
C4 C5 H5 . . 119.9
C18 C19 C20 . . 112.10(19)
C18 C19 H19A . . 109.2
C18 C19 H19B . . 109.2
C20 C19 H19A . . 109.2
C20 C19 H19B . . 109.2
H19A C19 H19B . . 107.9
C5 C4 H4 . . 120.0
C3 C4 C5 . . 120.0(2)
C3 C4 H4 . . 120.0
C2 C3 H3 . . 119.7
C4 C3 C2 . . 120.5(2)
C4 C3 H3 . . 119.7

loop_
_geom_bond_atom_site_label_1
_geom_bond_atom_site_label_2
_geom_bond_site_symmetry_2
_geom_bond_distance
S1 C7 . 1.766(2)
S1 C6 . 1.767(2)
N2 H2 . 0.9800
N2 C14 . 1.5138(19)
N2 C16 . 1.487(2)
N2 C17 . 1.487(2)
N1 C13 . 1.4614(19)
N1 C12 . 1.415(2)
N1 C1 . 1.409(2)
O2 C18 . 1.196(2)
O1 H1 . 0.8200
O1 C18 . 1.317(3)
C13 H13A . 0.9700
C13 H13B . 0.9700
C13 C14 . 1.527(2)
C12 C11 . 1.388(3)
C12 C7 . 1.398(2)
C1 C2 . 1.385(3)
C1 C6 . 1.397(3)
C14 H14 . 0.9800
C14 C15 . 1.516(2)
C11 H11 . 0.9300
C11 C10 . 1.383(3)
C16 H16A . 0.9600
C16 H16B . 0.9600
C16 H16C . 0.9600
C7 C8 . 1.387(3)
C2 H2A . 0.9300
C2 C3 . 1.386(3)
C6 C5 . 1.391(3)
C18 C19 . 1.505(3)
C17 H17A . 0.9600
C17 H17B . 0.9600
C17 H17C . 0.9600
C20 C20 3_666 1.509(4)
C20 H20A . 0.9700
C20 H20B . 0.9700
C20 C19 . 1.508(3)
C15 H15A . 0.9600
C15 H15B . 0.9600
C15 H15C . 0.9600
C10 H10 . 0.9300
C10 C9 . 1.374(3)
C8 H8 . 0.9300
C8 C9 . 1.372(3)
C9 H9 . 0.9300
C5 H5 . 0.9300
C5 C4 . 1.373(4)
C19 H19A . 0.9700
C19 H19B . 0.9700
C4 H4 . 0.9300
C4 C3 . 1.369(4)
C3 H3 . 0.9300
